data_9007802
loop_
_publ_author_name
'Stahl, K.'
'Kvick, A.'
'Smith, J. V.'

_publ_section_title
;
 Thomsonite, a neutron diffraction study at 13 K
 Sample: T = 13 K
;
_journal_name_full 'Acta Crystallographica, Section C'
_journal_page_first 1370
_journal_page_last 1373
_journal_paper_doi 10.1107/S0108270189013259
_journal_volume 46
_journal_year 1990
_chemical_formula_structural Thomsonite-Ca
_chemical_formula_sum 'Al5 Ca1.88 H12 Na O26 Si5 Sr0.12'
_chemical_name_mineral Thomsonite-Ca
_space_group_IT_number 52
_symmetry_space_group_name_Hall '-P 2ab 2n'
_symmetry_space_group_name_H-M 'P n c n'
_cell_angle_alpha 90
_cell_angle_beta 90
_cell_angle_gamma 90
_cell_formula_units_Z 4
_cell_length_a 13.1043
_cell_length_b 13.0569
_cell_length_c 13.2463
_cell_volume 2266.462
_database_code_amcsd 0010164
_diffrn_ambient_temperature 13
_exptl_crystal_density_diffrn 2.380
_cod_original_formula_sum 'Na Ca1.88 Sr.12 Si5 Al5 O26 H12'
_cod_database_code 9007802

loop_
_space_group_symop_operation_xyz
x,y,z
1/2-x,1/2+y,1/2+z
1/2+x,1/2-y,1/2-z
1/2+x,1/2+y,-z
1/2-x,1/2-y,z
x,-y,1/2+z
-x,y,1/2-z
-x,-y,-z

loop_
_atom_site_label
_atom_site_fract_x
_atom_site_fract_y
_atom_site_fract_z
_atom_site_occupancy
_atom_site_U_iso_or_equiv
_atom_site_type_symbol
_atom_site_attached_hydrogens
Na 0.05834 0.50375 0.36020 0.50000 0.00709 Na 0
Ca1 0.05834 0.50375 0.36020 0.50000 0.00709 Ca 0
Ca2 0.49916 0.47480 0.49915 0.44000 0.00671 Ca 0
Sr 0.49916 0.47480 0.49915 0.06000 0.00671 Sr 0
Si1 0.25000 0.25000 0.68808 1.00000 0.00266 Si 0
Al1 0.25000 0.75000 0.69025 1.00000 0.00279 Al 0
Si2 0.11302 0.69465 0.50019 1.00000 0.00329 Si 0
Al2 0.11948 0.30637 0.49585 1.00000 0.00291 Al 0
Si3 0.30886 0.38484 0.37739 1.00000 0.00317 Si 0
Al3 0.31012 0.62393 0.38013 1.00000 0.00329 Al 0
O1 0.16923 0.31182 0.61795 1.00000 0.00545 O 0
O2 0.15866 0.69043 0.61417 1.00000 0.00545 O 0
O3 0.31377 0.33088 0.75611 1.00000 0.00545 O 0
O4 0.31301 0.65759 0.76235 1.00000 0.00557 O 0
O5 0.00214 0.63666 0.50126 1.00000 0.00557 O 0
O6 0.18383 0.62910 0.42295 1.00000 0.00646 O 0
O7 0.19041 0.38525 0.41545 1.00000 0.00608 O 0
O8 0.10428 0.81256 0.46124 1.00000 0.00583 O 0
O9 0.11827 0.18080 0.45269 1.00000 0.00633 O 0
O10 0.35702 0.49933 0.38296 1.00000 0.00481 O 0
OW1 0.12620 0.50179 0.18922 1.00000 0.01140 O 0
OW2 0.38972 0.49775 0.63828 1.00000 0.00975 O 0
OW3 0.00000 0.65045 0.75000 1.00000 0.01532 O 0
OW4 0.00000 0.34407 0.75000 1.00000 0.01343 O 0
H1 0.15862 0.43726 0.66126 1.00000 0.02216 H 0
H2 0.15679 0.55944 0.66093 1.00000 0.02330 H 0
H3 0.36905 0.43779 0.67664 1.00000 0.02482 H 0
H4 0.37059 0.55568 0.68072 1.00000 0.02444 H 0
H5 0.04677 0.69191 0.71289 1.00000 0.02964 H 0
H6 0.05035 0.30212 0.71813 1.00000 0.03204 H 0

loop_
_cod_changelog_entry_id
_cod_changelog_entry_author
_cod_changelog_entry_date
_cod_changelog_entry_text
1
;cod-tools version 3.8.0
Id: cif_guess_AMCSD_atom_types 9574 2023-05-10 09:00:05Z saulius
;
2023-05-10T18:51:01+03:00
;Derived atom types and hydrogen counts
from atom names that follow the AMCSD naming convention
(Wat == water, O-H == hydroxyl).
;
2
;cod-tools version 3.10.1
Id: cif_fix_AMCSD_atom_labels 10224 2024-08-07 11:09:31Z saulius
;
2024-08-07T19:39:53+03:00
;Changed the following '_atom_site_label' values:
the first duplicated label 'Ca'  converted to 'Ca1'
duplicated label 'Ca' at index 2 converted to 'Ca2'
;

loop_
_cod_related_entry_id
_cod_related_entry_database
_cod_related_entry_code
1 AMCSD 0010164
